data_1516853
loop_
_publ_author_name
'Yan Z. Voloshin'
'Andrey Y. Lebedev'
'Valentin V. Novikov'
'Alexander V. Dolganov'
'Anna V. Vologzhanina'
'Ekaterina G. Lebed'
'Alexander A. Pavlov'
'Zoya A. Starikova'
'Michail I. Buzin'
'Yurii N. Bubnov'

_publ_section_title
;
 Template synthesis, X-ray structure, spectral and redox properties of the
 paramagnetic alkylboron-capped cobalt(II) clathrochelates and their
 diamagnetic iron(II)-containing analogs
;
_journal_name_full
;
Inorganica Chimica Acta
;
_journal_page_first 67
_journal_page_last 78
_journal_volume 399
_journal_year 2013
_chemical_formula_moiety 'C50 H48 B2 Fe N6 O6, C7 H16'
_chemical_formula_sum 'C57 H64 B2 Fe N6 O6'
_chemical_formula_weight 1006.61
_space_group_IT_number 2
_symmetry_cell_setting triclinic
_symmetry_space_group_name_Hall '-P 1'
_symmetry_space_group_name_H-M 'P -1'
_atom_sites_solution_hydrogens geom
_atom_sites_solution_primary direct
_atom_sites_solution_secondary difmap
_cell_angle_alpha 85.743(6)
_cell_angle_beta 81.421(5)
_cell_angle_gamma 68.943(5)
_cell_formula_units_Z 2
_cell_length_a 10.566(3)
_cell_length_b 14.168(4)
_cell_length_c 18.767(5)
_cell_measurement_reflns_used 468
_cell_measurement_temperature 100(2)
_cell_measurement_theta_max 19.86
_cell_measurement_theta_min 1.99
_cell_volume 2591.8(12)
_computing_cell_refinement 'APEX2 (Bruker, 2005)'
_computing_data_collection 'APEX2 (Bruker, 2005)'
_computing_data_reduction 'APEX2 (Bruker, 2005)'
_computing_molecular_graphics 'SHELXTL ver. 5.1 (Sheldrick, 2008)'
_computing_publication_material 'SHELXTL ver. 5.1 (Sheldrick, 2008)'
_computing_structure_refinement 'SHELXTL ver. 5.1 (Sheldrick, 2008)'
_computing_structure_solution 'SHELXTL ver. 5.1 (Sheldrick, 2008)'
_diffrn_ambient_temperature 100(2)
_diffrn_measured_fraction_theta_full 0.995
_diffrn_measured_fraction_theta_max 0.995
_diffrn_measurement_device_type 'Bruker Apex II CCD area detector'
_diffrn_measurement_method 'omega scans'
_diffrn_radiation_monochromator graphite
_diffrn_radiation_source 'fine-focus sealed tube'
_diffrn_radiation_type MoK\a
_diffrn_radiation_wavelength 0.71073
_diffrn_reflns_av_R_equivalents 0.0834
_diffrn_reflns_av_sigmaI/netI 0.1219
_diffrn_reflns_limit_h_max 13
_diffrn_reflns_limit_h_min -13
_diffrn_reflns_limit_k_max 17
_diffrn_reflns_limit_k_min -17
_diffrn_reflns_limit_l_max 23
_diffrn_reflns_limit_l_min -23
_diffrn_reflns_number 24116
_diffrn_reflns_theta_full 26.00
_diffrn_reflns_theta_max 26.00
_diffrn_reflns_theta_min 1.54
_exptl_absorpt_coefficient_mu 0.348
_exptl_absorpt_correction_T_max 0.981
_exptl_absorpt_correction_T_min 0.929
_exptl_absorpt_correction_type multi-scan
_exptl_absorpt_process_details 'SADABS (Sheldrick, 1998)'
_exptl_crystal_colour red
_exptl_crystal_density_diffrn 1.290
_exptl_crystal_density_method 'not measured'
_exptl_crystal_description plate
_exptl_crystal_F_000 1064
_exptl_crystal_size_max 0.32
_exptl_crystal_size_mid 0.18
_exptl_crystal_size_min 0.06
_refine_diff_density_max 1.305
_refine_diff_density_min -0.928
_refine_diff_density_rms 0.075
_refine_ls_extinction_method none
_refine_ls_goodness_of_fit_ref 1.005
_refine_ls_hydrogen_treatment constr
_refine_ls_matrix_type full
_refine_ls_number_parameters 655
_refine_ls_number_reflns 10141
_refine_ls_number_restraints 14
_refine_ls_restrained_S_all 1.006
_refine_ls_R_factor_all 0.1181
_refine_ls_R_factor_gt 0.0560
_refine_ls_shift/su_max 0.001
_refine_ls_shift/su_mean 0.000
_refine_ls_structure_factor_coef Fsqd
_refine_ls_weighting_details 'calc w=1/[\s^2^(Fo^2^)+(0.0123P)^2^+2.9000P] where P=(Fo^2^+2Fc^2^)/3'
_refine_ls_weighting_scheme calc
_refine_ls_wR_factor_gt 0.0941
_refine_ls_wR_factor_ref 0.1105
_reflns_number_gt 5856
_reflns_number_total 10141
_reflns_threshold_expression I>2\s(I)
_cod_data_source_file ICA-2013-399-67-78-2.CIF
_cod_data_source_block final
_cod_original_cell_volume 2591.9(11)
_cod_database_code 1516853

loop_
_symmetry_equiv_pos_as_xyz
'x, y, z'
'-x, -y, -z'

loop_
_atom_site_label
_atom_site_type_symbol
_atom_site_fract_x
_atom_site_fract_y
_atom_site_fract_z
_atom_site_U_iso_or_equiv
_atom_site_adp_type
_atom_site_occupancy
_atom_site_symmetry_multiplicity
_atom_site_calc_flag
_atom_site_refinement_flags
_atom_site_disorder_assembly
_atom_site_disorder_group
Fe1 Fe 0.50367(5) 0.35098(4) 0.73072(3) 0.01670(13) Uani 1 1 d . . .
O1 O 0.4488(2) 0.16423(17) 0.74326(12) 0.0208(6) Uani 1 1 d . . .
O2 O 0.4315(2) 0.49426(17) 0.84458(11) 0.0183(5) Uani 1 1 d . . .
O3 O 0.5209(2) 0.21319(17) 0.62118(12) 0.0201(6) Uani 1 1 d . . .
O4 O 0.3456(2) 0.56401(17) 0.73006(12) 0.0190(5) Uani 1 1 d . . .
O5 O 0.6885(2) 0.14689(17) 0.70686(12) 0.0212(6) Uani 1 1 d . . .
O6 O 0.5863(2) 0.52185(17) 0.74159(12) 0.0189(5) Uani 1 1 d . . .
N1 N 0.4291(3) 0.2526(2) 0.77440(14) 0.0178(6) Uani 1 1 d . . .
N2 N 0.4396(3) 0.4010(2) 0.82601(14) 0.0173(6) Uani 1 1 d . . .
N3 N 0.4765(3) 0.3113(2) 0.64076(14) 0.0171(6) Uani 1 1 d . . .
N4 N 0.3766(3) 0.4736(2) 0.69770(14) 0.0180(6) Uani 1 1 d . . .
N5 N 0.6755(3) 0.2427(2) 0.72118(14) 0.0171(6) Uani 1 1 d . . .
N6 N 0.6272(3) 0.4229(2) 0.72562(14) 0.0166(6) Uani 1 1 d . . .
B1 B 0.5635(4) 0.1390(3) 0.6824(2) 0.0217(10) Uani 1 1 d . . .
B2 B 0.4435(4) 0.5626(3) 0.7806(2) 0.0183(9) Uani 1 1 d . . .
C1 C 0.3820(3) 0.2598(3) 0.84438(17) 0.0172(8) Uani 1 1 d . . .
C2 C 0.3804(3) 0.3516(2) 0.87349(17) 0.0169(8) Uani 1 1 d . . .
C3 C 0.3860(3) 0.3772(3) 0.60382(17) 0.0181(8) Uani 1 1 d . . .
C4 C 0.3406(3) 0.4783(3) 0.63252(17) 0.0182(8) Uani 1 1 d . . .
C5 C 0.7889(3) 0.2637(3) 0.71398(17) 0.0167(8) Uani 1 1 d . . .
C6 C 0.7596(3) 0.3699(3) 0.72378(16) 0.0156(7) Uani 1 1 d . . .
C7 C 0.3361(3) 0.1825(3) 0.88622(18) 0.0177(8) Uani 1 1 d . . .
C8 C 0.2529(3) 0.1407(3) 0.85857(18) 0.0212(8) Uani 1 1 d . . .
H8A H 0.2287 0.1595 0.8114 0.025 Uiso 1 1 calc R . .
C9 C 0.2057(4) 0.0722(3) 0.89960(19) 0.0259(9) Uani 1 1 d . . .
H9A H 0.1468 0.0456 0.8812 0.031 Uiso 1 1 calc R . .
C10 C 0.2437(4) 0.0423(3) 0.96727(19) 0.0274(9) Uani 1 1 d . . .
H10A H 0.2120 -0.0057 0.9948 0.033 Uiso 1 1 calc R . .
C11 C 0.3277(4) 0.0819(3) 0.99534(19) 0.0271(9) Uani 1 1 d . . .
H11A H 0.3540 0.0609 1.0419 0.033 Uiso 1 1 calc R . .
C12 C 0.3731(3) 0.1525(3) 0.95487(18) 0.0228(8) Uani 1 1 d . . .
H12A H 0.4297 0.1805 0.9741 0.027 Uiso 1 1 calc R . .
C13 C 0.3209(3) 0.3871(3) 0.94746(17) 0.0165(8) Uani 1 1 d . . .
C14 C 0.3972(3) 0.4173(3) 0.98954(17) 0.0199(8) Uani 1 1 d . . .
H14A H 0.4851 0.4181 0.9699 0.024 Uiso 1 1 calc R . .
C15 C 0.3450(3) 0.4463(3) 1.05993(18) 0.0208(8) Uani 1 1 d . . .
H15A H 0.3973 0.4664 1.0887 0.025 Uiso 1 1 calc R . .
C16 C 0.2159(4) 0.4461(3) 1.08849(19) 0.0230(8) Uani 1 1 d . . .
H16A H 0.1809 0.4648 1.1370 0.028 Uiso 1 1 calc R . .
C17 C 0.1389(4) 0.4188(3) 1.04678(18) 0.0239(9) Uani 1 1 d . . .
H17A H 0.0500 0.4204 1.0664 0.029 Uiso 1 1 calc R . .
C18 C 0.1900(3) 0.3888(3) 0.97607(18) 0.0201(8) Uani 1 1 d . . .
H18A H 0.1364 0.3697 0.9475 0.024 Uiso 1 1 calc R . .
C19 C 0.3264(3) 0.3503(3) 0.54524(18) 0.0187(8) Uani 1 1 d . . .
C20 C 0.4076(4) 0.2865(3) 0.49008(18) 0.0240(8) Uani 1 1 d . . .
H20A H 0.5043 0.2602 0.4883 0.029 Uiso 1 1 calc R . .
C21 C 0.3452(4) 0.2618(3) 0.43752(19) 0.0289(9) Uani 1 1 d . . .
H21A H 0.3999 0.2191 0.3994 0.035 Uiso 1 1 calc R . .
C22 C 0.2049(4) 0.2988(3) 0.4403(2) 0.0283(9) Uani 1 1 d . . .
H22A H 0.1633 0.2808 0.4045 0.034 Uiso 1 1 calc R . .
C23 C 0.1241(4) 0.3625(3) 0.49529(19) 0.0262(9) Uani 1 1 d . . .
H23A H 0.0273 0.3882 0.4971 0.031 Uiso 1 1 calc R . .
C24 C 0.1847(3) 0.3884(3) 0.54709(18) 0.0204(8) Uani 1 1 d . . .
H24A H 0.1294 0.4324 0.5844 0.025 Uiso 1 1 calc R . .
C25 C 0.2772(3) 0.5710(3) 0.59022(18) 0.0191(8) Uani 1 1 d . . .
C26 C 0.1843(3) 0.6609(3) 0.62126(19) 0.0223(8) Uani 1 1 d . . .
H26A H 0.1589 0.6640 0.6720 0.027 Uiso 1 1 calc R . .
C27 C 0.1299(4) 0.7445(3) 0.5783(2) 0.0295(9) Uani 1 1 d . . .
H27A H 0.0661 0.8048 0.5998 0.035 Uiso 1 1 calc R . .
C28 C 0.1669(4) 0.7420(3) 0.5040(2) 0.0306(10) Uani 1 1 d . . .
H28A H 0.1291 0.8003 0.4748 0.037 Uiso 1 1 calc R . .
C29 C 0.2591(4) 0.6540(3) 0.47315(19) 0.0258(9) Uani 1 1 d . . .
H29A H 0.2851 0.6516 0.4224 0.031 Uiso 1 1 calc R . .
C30 C 0.3132(3) 0.5701(3) 0.51543(17) 0.0201(8) Uani 1 1 d . . .
H30A H 0.3766 0.5100 0.4935 0.024 Uiso 1 1 calc R . .
C31 C 0.9282(3) 0.1881(3) 0.69681(18) 0.0181(8) Uani 1 1 d . . .
C32 C 1.0252(3) 0.2146(3) 0.64883(18) 0.0218(8) Uani 1 1 d . . .
H32A H 0.9990 0.2787 0.6246 0.026 Uiso 1 1 calc R . .
C33 C 1.1587(4) 0.1485(3) 0.6364(2) 0.0270(9) Uani 1 1 d . . .
H33A H 1.2244 0.1676 0.6044 0.032 Uiso 1 1 calc R . .
C34 C 1.1969(4) 0.0544(3) 0.6706(2) 0.0307(9) Uani 1 1 d . . .
H34A H 1.2887 0.0089 0.6622 0.037 Uiso 1 1 calc R . .
C35 C 1.1010(4) 0.0270(3) 0.7168(2) 0.0294(9) Uani 1 1 d . . .
H35A H 1.1270 -0.0378 0.7401 0.035 Uiso 1 1 calc R . .
C36 C 0.9676(4) 0.0930(3) 0.72958(19) 0.0236(8) Uani 1 1 d . . .
H36A H 0.9022 0.0731 0.7611 0.028 Uiso 1 1 calc R . .
C37 C 0.8625(3) 0.4143(2) 0.73402(17) 0.0171(8) Uani 1 1 d . . .
C38 C 0.8589(3) 0.5070(3) 0.70253(18) 0.0196(8) Uani 1 1 d . . .
H38A H 0.7913 0.5423 0.6724 0.024 Uiso 1 1 calc R . .
C39 C 0.9548(3) 0.5477(3) 0.71528(18) 0.0221(8) Uani 1 1 d . . .
H39A H 0.9511 0.6117 0.6944 0.027 Uiso 1 1 calc R . .
C40 C 1.0551(3) 0.4967(3) 0.75774(19) 0.0225(8) Uani 1 1 d . . .
H40A H 1.1201 0.5253 0.7663 0.027 Uiso 1 1 calc R . .
C41 C 1.0605(3) 0.4036(3) 0.78778(19) 0.0225(8) Uani 1 1 d . . .
H41A H 1.1301 0.3675 0.8166 0.027 Uiso 1 1 calc R . .
C42 C 0.9644(3) 0.3627(3) 0.77596(18) 0.0196(8) Uani 1 1 d . . .
H42A H 0.9686 0.2986 0.7968 0.024 Uiso 1 1 calc R . .
C43 C 0.5980(3) 0.0279(3) 0.65839(18) 0.0221(8) Uani 1 1 d . . .
H43A H 0.6052 -0.0163 0.7021 0.027 Uiso 1 1 calc R . .
H43B H 0.5201 0.0256 0.6359 0.027 Uiso 1 1 calc R . .
C44 C 0.7293(4) -0.0170(3) 0.6056(2) 0.0381(11) Uani 1 1 d . A .
H44A H 0.8059 -0.0083 0.6256 0.046 Uiso 1 1 calc R . .
H44B H 0.7495 -0.0906 0.6028 0.046 Uiso 1 1 calc R . .
C45 C 0.7260(5) 0.0281(4) 0.5293(3) 0.0638(16) Uani 1 1 d D . .
H45D H 0.8109 -0.0002 0.4984 0.077 Uiso 0.50 1 d PR A .
H45B H 0.6868 0.1006 0.5300 0.077 Uiso 0.50 1 d PR . .
H45C H 0.6775 0.0027 0.5007 0.077 Uiso 0.50 1 d PR . .
H45A H 0.7012 0.0992 0.5362 0.077 Uiso 0.50 1 d PR . .
C46 C 0.6052(7) 0.0190(7) 0.5009(5) 0.0554(18) Uani 0.50 1 d PDU A 1
H46A H 0.5220 0.0525 0.5317 0.083 Uiso 0.50 1 d PR A 1
H46B H 0.6178 -0.0513 0.4983 0.083 Uiso 0.50 1 d PR A 1
H46C H 0.5999 0.0496 0.4535 0.083 Uiso 0.50 1 d PR A 1
C46' C 0.8772(5) -0.0076(7) 0.5043(5) 0.0554(18) Uani 0.50 1 d PDU A 2
H46D H 0.9246 0.0129 0.5366 0.083 Uiso 0.50 1 d PR A 2
H46E H 0.8922 0.0206 0.4571 0.083 Uiso 0.50 1 d PR A 2
H46F H 0.9111 -0.0800 0.5023 0.083 Uiso 0.50 1 d PR A 2
C47 C 0.4101(3) 0.6720(3) 0.80791(18) 0.0202(8) Uani 1 1 d . . .
H47A H 0.3097 0.7037 0.8200 0.024 Uiso 1 1 calc R . .
H47B H 0.4508 0.6663 0.8530 0.024 Uiso 1 1 calc R . .
C48 C 0.4602(4) 0.7427(3) 0.7554(2) 0.0311(9) Uani 1 1 d . . .
H48A H 0.5597 0.7095 0.7406 0.037 Uiso 1 1 calc R . .
H48B H 0.4144 0.7528 0.7116 0.037 Uiso 1 1 calc R . .
C49 C 0.4346(4) 0.8456(3) 0.7854(2) 0.0323(10) Uani 1 1 d . . .
H49A H 0.4573 0.8894 0.7459 0.039 Uiso 1 1 calc R . .
H49B H 0.3359 0.8769 0.8031 0.039 Uiso 1 1 calc R . .
C50 C 0.5153(4) 0.8426(3) 0.8460(2) 0.0433(12) Uani 1 1 d . . .
H50A H 0.4983 0.9118 0.8601 0.065 Uiso 1 1 calc R . .
H50B H 0.6131 0.8090 0.8299 0.065 Uiso 1 1 calc R . .
H50C H 0.4870 0.8050 0.8874 0.065 Uiso 1 1 calc R . .
C1S C 0.8814(4) 0.8446(3) 0.7614(2) 0.0414(11) Uani 1 1 d . . .
H1SA H 0.8374 0.8101 0.7354 0.062 Uiso 1 1 calc R . .
H1SB H 0.9578 0.8548 0.7295 0.062 Uiso 1 1 calc R . .
H1SC H 0.8147 0.9104 0.7774 0.062 Uiso 1 1 calc R . .
C2S C 0.9341(4) 0.7808(3) 0.8262(2) 0.0354(10) Uani 1 1 d . . .
H2SA H 0.9992 0.7139 0.8097 0.043 Uiso 1 1 calc R . .
H2SB H 0.8565 0.7699 0.8577 0.043 Uiso 1 1 calc R . .
C3S C 1.0054(4) 0.8281(3) 0.87006(19) 0.0280(9) Uani 1 1 d . . .
H3SA H 1.0835 0.8386 0.8387 0.034 Uiso 1 1 calc R . .
H3SB H 0.9406 0.8953 0.8864 0.034 Uiso 1 1 calc R . .
C4S C 1.0573(4) 0.7641(3) 0.93529(19) 0.0276(9) Uani 1 1 d . . .
H4SA H 1.1191 0.6961 0.9190 0.033 Uiso 1 1 calc R . .
H4SB H 0.9786 0.7558 0.9674 0.033 Uiso 1 1 calc R . .
C5S C 1.1335(4) 0.8079(3) 0.97840(19) 0.0269(9) Uani 1 1 d . . .
H5SA H 1.2114 0.8176 0.9463 0.032 Uiso 1 1 calc R . .
H5SB H 1.0713 0.8751 0.9960 0.032 Uiso 1 1 calc R . .
C6S C 1.1866(4) 0.7414(3) 1.0419(2) 0.0409(11) Uani 1 1 d . . .
H6SA H 1.2498 0.6746 1.0240 0.049 Uiso 1 1 calc R . .
H6SB H 1.1088 0.7307 1.0733 0.049 Uiso 1 1 calc R . .
C7S C 1.2608(4) 0.7844(4) 1.0863(2) 0.0460(12) Uani 1 1 d . . .
H7SA H 1.2901 0.7385 1.1272 0.069 Uiso 1 1 calc R . .
H7SB H 1.1991 0.8507 1.1042 0.069 Uiso 1 1 calc R . .
H7SC H 1.3410 0.7919 1.0563 0.069 Uiso 1 1 calc R . .

loop_
_atom_site_aniso_label
_atom_site_aniso_U_11
_atom_site_aniso_U_22
_atom_site_aniso_U_33
_atom_site_aniso_U_23
_atom_site_aniso_U_13
_atom_site_aniso_U_12
Fe1 0.0170(3) 0.0233(3) 0.0121(3) 0.0002(2) 0.0010(2) -0.0111(2)
O1 0.0249(14) 0.0257(15) 0.0166(13) -0.0041(11) 0.0060(11) -0.0173(11)
O2 0.0260(13) 0.0200(14) 0.0136(12) -0.0009(10) -0.0009(11) -0.0145(11)
O3 0.0228(13) 0.0213(14) 0.0154(13) -0.0006(10) 0.0014(11) -0.0081(11)
O4 0.0190(13) 0.0221(14) 0.0165(13) -0.0026(10) 0.0000(10) -0.0083(11)
O5 0.0220(13) 0.0226(14) 0.0224(13) -0.0009(11) -0.0024(11) -0.0123(11)
O6 0.0179(13) 0.0204(14) 0.0196(13) -0.0019(10) 0.0021(11) -0.0097(11)
N1 0.0186(16) 0.0222(17) 0.0154(15) 0.0013(13) -0.0031(13) -0.0105(13)
N2 0.0156(15) 0.0254(18) 0.0128(15) 0.0009(13) -0.0004(12) -0.0103(13)
N3 0.0133(15) 0.0251(18) 0.0145(15) -0.0020(13) 0.0049(12) -0.0112(13)
N4 0.0162(15) 0.0274(18) 0.0138(15) -0.0033(13) 0.0060(12) -0.0145(13)
N5 0.0252(16) 0.0203(17) 0.0104(14) 0.0052(12) -0.0050(13) -0.0135(13)
N6 0.0199(16) 0.0234(17) 0.0103(15) 0.0025(12) -0.0007(12) -0.0131(13)
B1 0.021(2) 0.033(3) 0.014(2) 0.0034(18) 0.0012(18) -0.015(2)
B2 0.015(2) 0.029(2) 0.013(2) 0.0037(18) 0.0015(17) -0.0117(18)
C1 0.0119(17) 0.026(2) 0.0143(18) 0.0028(15) -0.0030(15) -0.0072(15)
C2 0.0169(18) 0.019(2) 0.0152(18) 0.0027(15) -0.0026(15) -0.0078(15)
C3 0.0145(18) 0.026(2) 0.0134(18) 0.0016(15) 0.0051(15) -0.0093(16)
C4 0.0130(18) 0.031(2) 0.0110(18) 0.0016(15) 0.0033(14) -0.0106(16)
C5 0.0185(18) 0.024(2) 0.0110(17) 0.0028(14) -0.0025(15) -0.0113(16)
C6 0.0179(19) 0.023(2) 0.0062(16) 0.0017(14) 0.0016(14) -0.0093(15)
C7 0.0161(18) 0.021(2) 0.0162(18) 0.0007(15) 0.0035(15) -0.0090(15)
C8 0.0194(19) 0.027(2) 0.0167(19) -0.0004(16) 0.0024(16) -0.0089(16)
C9 0.027(2) 0.029(2) 0.027(2) -0.0039(17) 0.0046(17) -0.0175(18)
C10 0.031(2) 0.028(2) 0.024(2) 0.0025(17) 0.0056(18) -0.0154(18)
C11 0.031(2) 0.028(2) 0.019(2) 0.0021(17) 0.0030(17) -0.0097(18)
C12 0.022(2) 0.027(2) 0.020(2) 0.0023(16) -0.0023(16) -0.0106(17)
C13 0.0191(18) 0.022(2) 0.0100(17) 0.0023(14) -0.0001(15) -0.0105(15)
C14 0.0222(19) 0.024(2) 0.0152(18) 0.0020(15) 0.0005(16) -0.0120(16)
C15 0.025(2) 0.027(2) 0.0142(18) -0.0001(15) -0.0042(16) -0.0134(17)
C16 0.026(2) 0.027(2) 0.0129(18) -0.0018(15) 0.0044(16) -0.0085(17)
C17 0.020(2) 0.029(2) 0.019(2) -0.0009(16) 0.0064(16) -0.0085(17)
C18 0.0194(19) 0.027(2) 0.0178(19) 0.0013(16) -0.0040(16) -0.0130(16)
C19 0.0175(19) 0.024(2) 0.0149(18) 0.0005(15) -0.0021(15) -0.0086(16)
C20 0.023(2) 0.030(2) 0.0165(19) -0.0007(16) -0.0007(16) -0.0077(17)
C21 0.040(2) 0.029(2) 0.016(2) -0.0022(16) -0.0023(18) -0.0085(19)
C22 0.044(3) 0.023(2) 0.024(2) 0.0030(17) -0.0160(19) -0.0161(19)
C23 0.027(2) 0.030(2) 0.027(2) 0.0053(17) -0.0074(18) -0.0152(18)
C24 0.024(2) 0.022(2) 0.0176(19) -0.0001(15) -0.0019(16) -0.0112(16)
C25 0.0162(18) 0.026(2) 0.0199(19) 0.0037(16) -0.0021(15) -0.0136(16)
C26 0.023(2) 0.029(2) 0.0191(19) 0.0024(16) -0.0031(16) -0.0147(17)
C27 0.038(2) 0.027(2) 0.025(2) 0.0020(17) -0.0070(19) -0.0117(19)
C28 0.050(3) 0.026(2) 0.023(2) 0.0106(17) -0.017(2) -0.019(2)
C29 0.033(2) 0.033(2) 0.019(2) 0.0028(17) -0.0037(17) -0.0204(19)
C30 0.0174(19) 0.034(2) 0.0127(18) 0.0008(16) -0.0003(15) -0.0137(17)
C31 0.0166(18) 0.022(2) 0.0171(18) 0.0016(15) -0.0050(15) -0.0072(16)
C32 0.024(2) 0.021(2) 0.021(2) 0.0025(16) -0.0031(16) -0.0096(16)
C33 0.018(2) 0.033(2) 0.029(2) -0.0025(18) 0.0022(17) -0.0099(17)
C34 0.021(2) 0.029(2) 0.039(2) -0.0004(19) -0.0049(19) -0.0051(18)
C35 0.026(2) 0.025(2) 0.037(2) 0.0070(18) -0.0087(19) -0.0088(18)
C36 0.025(2) 0.028(2) 0.023(2) 0.0039(17) -0.0059(17) -0.0152(17)
C37 0.0143(18) 0.019(2) 0.0179(18) -0.0013(15) 0.0017(15) -0.0068(15)
C38 0.0163(18) 0.026(2) 0.0169(18) 0.0014(15) -0.0007(15) -0.0083(16)
C39 0.023(2) 0.027(2) 0.020(2) -0.0004(16) 0.0040(16) -0.0158(17)
C40 0.0173(19) 0.028(2) 0.026(2) -0.0048(17) -0.0006(16) -0.0118(17)
C41 0.0161(19) 0.029(2) 0.022(2) -0.0065(16) -0.0015(16) -0.0065(16)
C42 0.0187(19) 0.020(2) 0.0192(19) -0.0012(15) 0.0003(16) -0.0070(16)
C43 0.024(2) 0.028(2) 0.0179(19) 0.0006(16) -0.0005(16) -0.0146(17)
C44 0.038(2) 0.032(3) 0.045(3) -0.007(2) 0.010(2) -0.017(2)
C45 0.066(4) 0.042(3) 0.055(3) -0.004(2) 0.029(3) 0.000(3)
C46 0.0559(19) 0.0548(19) 0.0551(19) -0.0009(7) -0.0065(7) -0.0192(9)
C46' 0.0559(19) 0.0548(19) 0.0551(19) -0.0009(7) -0.0065(7) -0.0192(9)
C47 0.0178(19) 0.028(2) 0.0165(19) 0.0021(16) 0.0009(15) -0.0112(16)
C48 0.036(2) 0.034(2) 0.024(2) 0.0015(18) 0.0031(18) -0.0168(19)
C49 0.033(2) 0.030(2) 0.037(2) 0.0042(19) 0.000(2) -0.0178(19)
C50 0.032(2) 0.034(3) 0.070(3) -0.010(2) -0.007(2) -0.016(2)
C1S 0.050(3) 0.049(3) 0.032(2) 0.002(2) -0.011(2) -0.024(2)
C2S 0.039(2) 0.037(3) 0.032(2) 0.0043(19) -0.008(2) -0.016(2)
C3S 0.024(2) 0.036(2) 0.024(2) 0.0016(18) 0.0014(17) -0.0121(18)
C4S 0.022(2) 0.033(2) 0.028(2) -0.0012(18) 0.0051(17) -0.0120(18)
C5S 0.022(2) 0.036(2) 0.023(2) 0.0007(17) 0.0028(17) -0.0126(18)
C6S 0.036(2) 0.054(3) 0.032(2) 0.014(2) 0.000(2) -0.020(2)
C7S 0.040(3) 0.076(4) 0.022(2) 0.001(2) -0.001(2) -0.022(3)

loop_
_atom_type_symbol
_atom_type_description
_atom_type_scat_dispersion_real
_atom_type_scat_dispersion_imag
_atom_type_scat_source
C C 0.0033 0.0016 'International Tables Vol C Tables 4.2.6.8 and 6.1.1.4'
H H 0.0000 0.0000 'International Tables Vol C Tables 4.2.6.8 and 6.1.1.4'
B B 0.0013 0.0007 'International Tables Vol C Tables 4.2.6.8 and 6.1.1.4'
N N 0.0061 0.0033 'International Tables Vol C Tables 4.2.6.8 and 6.1.1.4'
O O 0.0106 0.0060 'International Tables Vol C Tables 4.2.6.8 and 6.1.1.4'
Fe Fe 0.3463 0.8444 'International Tables Vol C Tables 4.2.6.8 and 6.1.1.4'

loop_
_geom_angle_atom_site_label_1
_geom_angle_atom_site_label_2
_geom_angle_atom_site_label_3
_geom_angle
N4 Fe1 N5 152.22(11)
N4 Fe1 N2 87.31(12)
N5 Fe1 N2 114.59(11)
N4 Fe1 N6 86.22(12)
N5 Fe1 N6 78.82(12)
N2 Fe1 N6 86.25(11)
N4 Fe1 N3 78.57(12)
N5 Fe1 N3 87.10(12)
N2 Fe1 N3 152.33(11)
N6 Fe1 N3 116.03(11)
N4 Fe1 N1 116.30(12)
N5 Fe1 N1 86.00(12)
N2 Fe1 N1 78.68(12)
N6 Fe1 N1 151.86(11)
N3 Fe1 N1 86.37(12)
N1 O1 B1 112.5(2)
N2 O2 B2 113.3(2)
N3 O3 B1 113.5(3)
N4 O4 B2 113.8(3)
N5 O5 B1 113.8(3)
N6 O6 B2 113.4(2)
C1 N1 O1 116.7(3)
C1 N1 Fe1 118.2(2)
O1 N1 Fe1 123.5(2)
C2 N2 O2 116.9(3)
C2 N2 Fe1 119.3(2)
O2 N2 Fe1 122.87(19)
C3 N3 O3 116.9(3)
C3 N3 Fe1 118.5(2)
O3 N3 Fe1 122.7(2)
C4 N4 O4 116.4(3)
C4 N4 Fe1 119.3(2)
O4 N4 Fe1 122.4(2)
C5 N5 O5 117.0(3)
C5 N5 Fe1 119.0(2)
O5 N5 Fe1 122.6(2)
C6 N6 O6 116.5(3)
C6 N6 Fe1 118.3(2)
O6 N6 Fe1 123.1(2)
O1 B1 O3 108.6(3)
O1 B1 O5 109.5(3)
O3 B1 O5 109.5(3)
O1 B1 C43 109.6(3)
O3 B1 C43 111.0(3)
O5 B1 C43 108.7(3)
O4 B2 O6 108.4(3)
O4 B2 O2 109.8(3)
O6 B2 O2 108.7(3)
O4 B2 C47 110.1(3)
O6 B2 C47 110.9(3)
O2 B2 C47 108.8(3)
N1 C1 C2 111.8(3)
N1 C1 C7 123.4(3)
C2 C1 C7 124.8(3)
N2 C2 C1 111.5(3)
N2 C2 C13 123.4(3)
C1 C2 C13 125.1(3)
N3 C3 C4 111.7(3)
N3 C3 C19 124.2(3)
C4 C3 C19 123.8(3)
N4 C4 C3 110.1(3)
N4 C4 C25 126.5(3)
C3 C4 C25 123.2(3)
N5 C5 C6 111.4(3)
N5 C5 C31 124.3(3)
C6 C5 C31 124.3(3)
N6 C6 C5 111.6(3)
N6 C6 C37 123.7(3)
C5 C6 C37 124.7(3)
C12 C7 C8 119.2(3)
C12 C7 C1 119.9(3)
C8 C7 C1 120.8(3)
C9 C8 C7 120.1(3)
C9 C8 H8A 119.9
C7 C8 H8A 119.9
C10 C9 C8 120.3(3)
C10 C9 H9A 119.9
C8 C9 H9A 119.9
C9 C10 C11 120.5(3)
C9 C10 H10A 119.8
C11 C10 H10A 119.8
C10 C11 C12 119.5(3)
C10 C11 H11A 120.3
C12 C11 H11A 120.3
C11 C12 C7 120.4(3)
C11 C12 H12A 119.8
C7 C12 H12A 119.8
C14 C13 C18 119.7(3)
C14 C13 C2 119.6(3)
C18 C13 C2 120.7(3)
C15 C14 C13 120.1(3)
C15 C14 H14A 120.0
C13 C14 H14A 120.0
C14 C15 C16 120.0(3)
C14 C15 H15A 120.0
C16 C15 H15A 120.0
C17 C16 C15 120.2(3)
C17 C16 H16A 119.9
C15 C16 H16A 119.9
C16 C17 C18 120.6(3)
C16 C17 H17A 119.7
C18 C17 H17A 119.7
C17 C18 C13 119.4(3)
C17 C18 H18A 120.3
C13 C18 H18A 120.3
C20 C19 C24 119.7(3)
C20 C19 C3 121.9(3)
C24 C19 C3 118.4(3)
C21 C20 C19 119.2(3)
C21 C20 H20A 120.4
C19 C20 H20A 120.4
C22 C21 C20 120.6(3)
C22 C21 H21A 119.7
C20 C21 H21A 119.7
C21 C22 C23 120.1(3)
C21 C22 H22A 120.0
C23 C22 H22A 120.0
C24 C23 C22 119.8(3)
C24 C23 H23A 120.1
C22 C23 H23A 120.1
C23 C24 C19 120.5(3)
C23 C24 H24A 119.7
C19 C24 H24A 119.7
C30 C25 C26 118.1(3)
C30 C25 C4 118.5(3)
C26 C25 C4 123.4(3)
C27 C26 C25 120.1(3)
C27 C26 H26A 120.0
C25 C26 H26A 120.0
C26 C27 C28 121.0(4)
C26 C27 H27A 119.5
C28 C27 H27A 119.5
C29 C28 C27 119.3(3)
C29 C28 H28A 120.4
C27 C28 H28A 120.4
C30 C29 C28 120.2(3)
C30 C29 H29A 119.9
C28 C29 H29A 119.9
C29 C30 C25 121.4(3)
C29 C30 H30A 119.3
C25 C30 H30A 119.3
C36 C31 C32 118.7(3)
C36 C31 C5 121.9(3)
C32 C31 C5 119.4(3)
C33 C32 C31 120.5(3)
C33 C32 H32A 119.7
C31 C32 H32A 119.7
C32 C33 C34 120.0(3)
C32 C33 H33A 120.0
C34 C33 H33A 120.0
C35 C34 C33 119.8(3)
C35 C34 H34A 120.1
C33 C34 H34A 120.1
C34 C35 C36 120.4(4)
C34 C35 H35A 119.8
C36 C35 H35A 119.8
C35 C36 C31 120.6(3)
C35 C36 H36A 119.7
C31 C36 H36A 119.7
C42 C37 C38 119.2(3)
C42 C37 C6 119.4(3)
C38 C37 C6 121.4(3)
C39 C38 C37 119.7(3)
C39 C38 H38A 120.1
C37 C38 H38A 120.1
C40 C39 C38 120.9(3)
C40 C39 H39A 119.5
C38 C39 H39A 119.5
C39 C40 C41 119.4(3)
C39 C40 H40A 120.3
C41 C40 H40A 120.3
C40 C41 C42 120.1(3)
C40 C41 H41A 119.9
C42 C41 H41A 119.9
C37 C42 C41 120.6(3)
C37 C42 H42A 119.7
C41 C42 H42A 119.7
C44 C43 B1 116.5(3)
C44 C43 H43A 108.2
B1 C43 H43A 108.2
C44 C43 H43B 108.2
B1 C43 H43B 108.2
H43A C43 H43B 107.3
C45 C44 C43 115.8(3)
C45 C44 H44A 108.3
C43 C44 H44A 108.3
C45 C44 H44B 108.3
C43 C44 H44B 108.3
H44A C44 H44B 107.4
C46' C45 C46 134.4(6)
C46' C45 C44 99.0(5)
C46 C45 C44 107.7(5)
C46' C45 H45D 20.8
C46 C45 H45D 113.9
C44 C45 H45D 113.3
C46' C45 H45B 111.4
C46 C45 H45B 92.9
C44 C45 H45B 110.9
H45D C45 H45B 116.3
C46' C45 H45C 112.8
C46 C45 H45C 22.2
C44 C45 H45C 112.8
H45D C45 H45C 92.8
H45B C45 H45C 109.6
C46' C45 H45A 104.2
C46 C45 H45A 104.4
C44 C45 H45A 103.7
H45D C45 H45A 112.9
H45B C45 H45A 12.0
H45C C45 H45A 121.6
C45 C46 H45C 30.6
C45 C46 H46A 110.8
H45C C46 H46A 139.8
C45 C46 H46B 109.1
H45C C46 H46B 86.4
H46A C46 H46B 109.5
C45 C46 H46C 108.5
H45C C46 H46C 98.6
H46A C46 H46C 109.5
H46B C46 H46C 109.5
C45 C46' H45D 29.4
C45 C46' H46D 111.2
H45D C46' H46D 140.0
C45 C46' H46E 108.7
H45D C46' H46E 88.7
H46D C46' H46E 109.5
C45 C46' H46F 108.5
H45D C46' H46F 96.5
H46D C46' H46F 109.5
H46E C46' H46F 109.5
C48 C47 B2 115.9(3)
C48 C47 H47A 108.3
B2 C47 H47A 108.3
C48 C47 H47B 108.3
B2 C47 H47B 108.3
H47A C47 H47B 107.4
C49 C48 C47 114.4(3)
C49 C48 H48A 108.7
C47 C48 H48A 108.7
C49 C48 H48B 108.7
C47 C48 H48B 108.7
H48A C48 H48B 107.6
C50 C49 C48 114.4(3)
C50 C49 H49A 108.7
C48 C49 H49A 108.7
C50 C49 H49B 108.7
C48 C49 H49B 108.7
H49A C49 H49B 107.6
C49 C50 H50A 109.5
C49 C50 H50B 109.5
H50A C50 H50B 109.5
C49 C50 H50C 109.5
H50A C50 H50C 109.5
H50B C50 H50C 109.5
C2S C1S H1SA 109.5
C2S C1S H1SB 109.5
H1SA C1S H1SB 109.5
C2S C1S H1SC 109.5
H1SA C1S H1SC 109.5
H1SB C1S H1SC 109.5
C1S C2S C3S 113.4(3)
C1S C2S H2SA 108.9
C3S C2S H2SA 108.9
C1S C2S H2SB 108.9
C3S C2S H2SB 108.9
H2SA C2S H2SB 107.7
C4S C3S C2S 113.2(3)
C4S C3S H3SA 108.9
C2S C3S H3SA 108.9
C4S C3S H3SB 108.9
C2S C3S H3SB 108.9
H3SA C3S H3SB 107.8
C3S C4S C5S 114.2(3)
C3S C4S H4SA 108.7
C5S C4S H4SA 108.7
C3S C4S H4SB 108.7
C5S C4S H4SB 108.7
H4SA C4S H4SB 107.6
C6S C5S C4S 112.9(3)
C6S C5S H5SA 109.0
C4S C5S H5SA 109.0
C6S C5S H5SB 109.0
C4S C5S H5SB 109.0
H5SA C5S H5SB 107.8
C5S C6S C7S 113.8(3)
C5S C6S H6SA 108.8
C7S C6S H6SA 108.8
C5S C6S H6SB 108.8
C7S C6S H6SB 108.8
H6SA C6S H6SB 107.7
C6S C7S H7SA 109.5
C6S C7S H7SB 109.5
H7SA C7S H7SB 109.5
C6S C7S H7SC 109.5
H7SA C7S H7SC 109.5
H7SB C7S H7SC 109.5

loop_
_geom_bond_atom_site_label_1
_geom_bond_atom_site_label_2
_geom_bond_distance
Fe1 N4 1.902(3)
Fe1 N5 1.904(3)
Fe1 N2 1.908(3)
Fe1 N6 1.911(3)
Fe1 N3 1.910(3)
Fe1 N1 1.913(3)
O1 N1 1.356(3)
O1 B1 1.497(4)
O2 N2 1.361(3)
O2 B2 1.505(4)
O3 N3 1.358(3)
O3 B1 1.504(4)
O4 N4 1.368(3)
O4 B2 1.498(4)
O5 N5 1.357(3)
O5 B1 1.504(5)
O6 N6 1.354(3)
O6 B2 1.501(4)
N1 C1 1.331(4)
N2 C2 1.315(4)
N3 C3 1.314(4)
N4 C4 1.324(4)
N5 C5 1.320(4)
N6 C6 1.326(4)
B1 C43 1.568(5)
B2 C47 1.568(5)
C1 C2 1.441(5)
C1 C7 1.481(4)
C2 C13 1.480(4)
C3 C4 1.453(5)
C3 C19 1.481(5)
C4 C25 1.475(5)
C5 C6 1.443(5)
C5 C31 1.481(5)
C6 C37 1.479(4)
C7 C12 1.394(5)
C7 C8 1.395(5)
C8 C9 1.380(5)
C8 H8A 0.9500
C9 C10 1.380(5)
C9 H9A 0.9500
C10 C11 1.386(5)
C10 H10A 0.9500
C11 C12 1.390(5)
C11 H11A 0.9500
C12 H12A 0.9500
C13 C14 1.395(5)
C13 C18 1.400(4)
C14 C15 1.385(4)
C14 H14A 0.9500
C15 C16 1.389(5)
C15 H15A 0.9500
C16 C17 1.373(5)
C16 H16A 0.9500
C17 C18 1.392(5)
C17 H17A 0.9500
C18 H18A 0.9500
C19 C20 1.393(5)
C19 C24 1.394(5)
C20 C21 1.393(5)
C20 H20A 0.9500
C21 C22 1.378(5)
C21 H21A 0.9500
C22 C23 1.389(5)
C22 H22A 0.9500
C23 C24 1.377(5)
C23 H23A 0.9500
C24 H24A 0.9500
C25 C30 1.398(4)
C25 C26 1.403(5)
C26 C27 1.374(5)
C26 H26A 0.9500
C27 C28 1.391(5)
C27 H27A 0.9500
C28 C29 1.380(5)
C28 H28A 0.9500
C29 C30 1.371(5)
C29 H29A 0.9500
C30 H30A 0.9500
C31 C36 1.384(5)
C31 C32 1.398(5)
C32 C33 1.381(5)
C32 H32A 0.9500
C33 C34 1.384(5)
C33 H33A 0.9500
C34 C35 1.379(5)
C34 H34A 0.9500
C35 C36 1.380(5)
C35 H35A 0.9500
C36 H36A 0.9500
C37 C42 1.384(5)
C37 C38 1.390(4)
C38 C39 1.389(4)
C38 H38A 0.9500
C39 C40 1.378(5)
C39 H39A 0.9500
C40 C41 1.380(5)
C40 H40A 0.9500
C41 C42 1.388(5)
C41 H41A 0.9500
C42 H42A 0.9500
C43 C44 1.537(5)
C43 H43A 0.9900
C43 H43B 0.9900
C44 C45 1.524(6)
C44 H44A 0.9900
C44 H44B 0.9900
C45 C46' 1.5028(11)
C45 C46 1.5035(11)
C45 H45D 0.9600
C45 H45B 0.9600
C45 H45C 0.9601
C45 H45A 0.9598
C46 H45C 0.7139
C46 H46A 0.9599
C46 H46B 0.9601
C46 H46C 0.9600
C46' H45D 0.6946
C46' H46D 0.9601
C46' H46E 0.9601
C46' H46F 0.9599
C47 C48 1.528(5)
C47 H47A 0.9900
C47 H47B 0.9900
C48 C49 1.519(5)
C48 H48A 0.9900
C48 H48B 0.9900
C49 C50 1.509(5)
C49 H49A 0.9900
C49 H49B 0.9900
C50 H50A 0.9800
C50 H50B 0.9800
C50 H50C 0.9800
C1S C2S 1.511(5)
C1S H1SA 0.9800
C1S H1SB 0.9800
C1S H1SC 0.9800
C2S C3S 1.524(5)
C2S H2SA 0.9900
C2S H2SB 0.9900
C3S C4S 1.517(5)
C3S H3SA 0.9900
C3S H3SB 0.9900
C4S C5S 1.521(5)
C4S H4SA 0.9900
C4S H4SB 0.9900
C5S C6S 1.508(5)
C5S H5SA 0.9900
C5S H5SB 0.9900
C6S C7S 1.515(5)
C6S H6SA 0.9900
C6S H6SB 0.9900
C7S H7SA 0.9800
C7S H7SB 0.9800
C7S H7SC 0.9800

loop_
_geom_torsion_atom_site_label_1
_geom_torsion_atom_site_label_2
_geom_torsion_atom_site_label_3
_geom_torsion_atom_site_label_4
_geom_torsion
B1 O1 N1 C1 -149.1(3)
B1 O1 N1 Fe1 15.7(3)
N4 Fe1 N1 C1 -85.7(3)
N5 Fe1 N1 C1 111.6(2)
N2 Fe1 N1 C1 -4.5(2)
N6 Fe1 N1 C1 54.5(4)
N3 Fe1 N1 C1 -161.1(3)
N4 Fe1 N1 O1 109.7(2)
N5 Fe1 N1 O1 -53.0(2)
N2 Fe1 N1 O1 -169.1(3)
N6 Fe1 N1 O1 -110.1(3)
N3 Fe1 N1 O1 34.3(2)
B2 O2 N2 C2 -154.7(3)
B2 O2 N2 Fe1 14.4(3)
N4 Fe1 N2 C2 117.7(3)
N5 Fe1 N2 C2 -80.0(3)
N6 Fe1 N2 C2 -155.9(3)
N3 Fe1 N2 C2 58.8(4)
N1 Fe1 N2 C2 0.2(2)
N4 Fe1 N2 O2 -51.2(2)
N5 Fe1 N2 O2 111.1(2)
N6 Fe1 N2 O2 35.2(2)
N3 Fe1 N2 O2 -110.1(3)
N1 Fe1 N2 O2 -168.7(2)
B1 O3 N3 C3 -151.2(3)
B1 O3 N3 Fe1 13.2(3)
N4 Fe1 N3 C3 -4.1(2)
N5 Fe1 N3 C3 -160.1(2)
N2 Fe1 N3 C3 56.7(4)
N6 Fe1 N3 C3 -84.1(3)
N1 Fe1 N3 C3 113.7(2)
N4 Fe1 N3 O3 -168.2(2)
N5 Fe1 N3 O3 35.7(2)
N2 Fe1 N3 O3 -107.5(3)
N6 Fe1 N3 O3 111.8(2)
N1 Fe1 N3 O3 -50.4(2)
B2 O4 N4 C4 -150.0(3)
B2 O4 N4 Fe1 14.2(3)
N5 Fe1 N4 C4 54.9(4)
N2 Fe1 N4 C4 -161.5(2)
N6 Fe1 N4 C4 112.1(2)
N3 Fe1 N4 C4 -5.4(2)
N1 Fe1 N4 C4 -85.5(3)
N5 Fe1 N4 O4 -108.8(3)
N2 Fe1 N4 O4 34.8(2)
N6 Fe1 N4 O4 -51.6(2)
N3 Fe1 N4 O4 -169.1(2)
N1 Fe1 N4 O4 110.8(2)
B1 O5 N5 C5 -153.0(3)
B1 O5 N5 Fe1 13.5(3)
N4 Fe1 N5 C5 56.9(4)
N2 Fe1 N5 C5 -82.4(3)
N6 Fe1 N5 C5 -1.8(2)
N3 Fe1 N5 C5 115.4(2)
N1 Fe1 N5 C5 -158.0(3)
N4 Fe1 N5 O5 -109.4(3)
N2 Fe1 N5 O5 111.3(2)
N6 Fe1 N5 O5 -168.1(2)
N3 Fe1 N5 O5 -50.9(2)
N1 Fe1 N5 O5 35.7(2)
B2 O6 N6 C6 -149.1(3)
B2 O6 N6 Fe1 14.3(3)
N4 Fe1 N6 C6 -161.2(2)
N5 Fe1 N6 C6 -4.7(2)
N2 Fe1 N6 C6 111.3(2)
N3 Fe1 N6 C6 -85.9(3)
N1 Fe1 N6 C6 53.9(4)
N4 Fe1 N6 O6 35.8(2)
N5 Fe1 N6 O6 -167.8(2)
N2 Fe1 N6 O6 -51.8(2)
N3 Fe1 N6 O6 111.1(2)
N1 Fe1 N6 O6 -109.1(3)
N1 O1 B1 O3 -68.9(3)
N1 O1 B1 O5 50.6(4)
N1 O1 B1 C43 169.7(3)
N3 O3 B1 O1 53.1(3)
N3 O3 B1 O5 -66.4(3)
N3 O3 B1 C43 173.7(3)
N5 O5 B1 O1 -67.4(3)
N5 O5 B1 O3 51.6(4)
N5 O5 B1 C43 172.9(2)
N4 O4 B2 O6 51.8(3)
N4 O4 B2 O2 -66.9(3)
N4 O4 B2 C47 173.3(2)
N6 O6 B2 O4 -67.6(3)
N6 O6 B2 O2 51.8(3)
N6 O6 B2 C47 171.4(3)
N2 O2 B2 O4 50.7(3)
N2 O2 B2 O6 -67.8(3)
N2 O2 B2 C47 171.3(3)
O1 N1 C1 C2 173.2(3)
Fe1 N1 C1 C2 7.5(4)
O1 N1 C1 C7 -7.4(4)
Fe1 N1 C1 C7 -173.0(2)
O2 N2 C2 C1 173.2(3)
Fe1 N2 C2 C1 3.6(4)
O2 N2 C2 C13 -7.2(5)
Fe1 N2 C2 C13 -176.7(2)
N1 C1 C2 N2 -6.9(4)
C7 C1 C2 N2 173.6(3)
N1 C1 C2 C13 173.4(3)
C7 C1 C2 C13 -6.0(5)
O3 N3 C3 C4 176.6(2)
Fe1 N3 C3 C4 11.6(3)
O3 N3 C3 C19 2.8(4)
Fe1 N3 C3 C19 -162.3(2)
O4 N4 C4 C3 177.2(2)
Fe1 N4 C4 C3 12.5(3)
O4 N4 C4 C25 3.3(5)
Fe1 N4 C4 C25 -161.3(2)
N3 C3 C4 N4 -14.8(4)
C19 C3 C4 N4 159.0(3)
N3 C3 C4 C25 159.3(3)
C19 C3 C4 C25 -26.9(5)
O5 N5 C5 C6 174.3(2)
Fe1 N5 C5 C6 7.2(4)
O5 N5 C5 C31 -4.8(5)
Fe1 N5 C5 C31 -171.8(2)
O6 N6 C6 C5 173.8(2)
Fe1 N6 C6 C5 9.6(3)
O6 N6 C6 C37 -3.5(4)
Fe1 N6 C6 C37 -167.7(2)
N5 C5 C6 N6 -10.4(4)
C31 C5 C6 N6 168.6(3)
N5 C5 C6 C37 166.8(3)
C31 C5 C6 C37 -14.1(5)
N1 C1 C7 C12 137.2(3)
C2 C1 C7 C12 -43.4(5)
N1 C1 C7 C8 -44.5(5)
C2 C1 C7 C8 134.9(3)
C12 C7 C8 C9 1.4(5)
C1 C7 C8 C9 -177.0(3)
C7 C8 C9 C10 -1.9(5)
C8 C9 C10 C11 1.1(6)
C9 C10 C11 C12 0.3(6)
C10 C11 C12 C7 -0.8(5)
C8 C7 C12 C11 0.0(5)
C1 C7 C12 C11 178.4(3)
N2 C2 C13 C14 -48.8(5)
C1 C2 C13 C14 130.9(4)
N2 C2 C13 C18 132.4(4)
C1 C2 C13 C18 -48.0(5)
C18 C13 C14 C15 1.8(5)
C2 C13 C14 C15 -177.1(3)
C13 C14 C15 C16 -0.6(5)
C14 C15 C16 C17 -1.1(5)
C15 C16 C17 C18 1.5(5)
C16 C17 C18 C13 -0.3(5)
C14 C13 C18 C17 -1.4(5)
C2 C13 C18 C17 177.5(3)
N3 C3 C19 C20 -48.2(5)
C4 C3 C19 C20 138.7(3)
N3 C3 C19 C24 130.1(3)
C4 C3 C19 C24 -43.0(5)
C24 C19 C20 C21 0.0(5)
C3 C19 C20 C21 178.3(3)
C19 C20 C21 C22 -0.8(5)
C20 C21 C22 C23 0.8(5)
C21 C22 C23 C24 -0.1(5)
C22 C23 C24 C19 -0.6(5)
C20 C19 C24 C23 0.7(5)
C3 C19 C24 C23 -177.6(3)
N4 C4 C25 C30 144.2(3)
C3 C4 C25 C30 -28.9(5)
N4 C4 C25 C26 -34.6(5)
C3 C4 C25 C26 152.4(3)
C30 C25 C26 C27 0.9(5)
C4 C25 C26 C27 179.7(3)
C25 C26 C27 C28 -0.9(5)
C26 C27 C28 C29 0.4(6)
C27 C28 C29 C30 0.1(5)
C28 C29 C30 C25 0.0(5)
C26 C25 C30 C29 -0.5(5)
C4 C25 C30 C29 -179.3(3)
N5 C5 C31 C36 -43.2(5)
C6 C5 C31 C36 137.9(3)
N5 C5 C31 C32 139.9(3)
C6 C5 C31 C32 -39.0(5)
C36 C31 C32 C33 -2.2(5)
C5 C31 C32 C33 174.7(3)
C31 C32 C33 C34 1.2(6)
C32 C33 C34 C35 0.2(6)
C33 C34 C35 C36 -0.4(6)
C34 C35 C36 C31 -0.7(6)
C32 C31 C36 C35 2.0(5)
C5 C31 C36 C35 -174.9(3)
N6 C6 C37 C42 138.0(3)
C5 C6 C37 C42 -39.0(5)
N6 C6 C37 C38 -41.9(5)
C5 C6 C37 C38 141.1(3)
C42 C37 C38 C39 -1.9(5)
C6 C37 C38 C39 178.0(3)
C37 C38 C39 C40 1.2(5)
C38 C39 C40 C41 0.2(5)
C39 C40 C41 C42 -0.8(5)
C38 C37 C42 C41 1.3(5)
C6 C37 C42 C41 -178.6(3)
C40 C41 C42 C37 0.1(5)
O1 B1 C43 C44 -169.6(3)
O3 B1 C43 C44 70.4(4)
O5 B1 C43 C44 -50.0(4)
B1 C43 C44 C45 -69.8(5)
C43 C44 C45 C46' 162.1(5)
C43 C44 C45 C46 -55.3(6)
O4 B2 C47 C48 -78.4(4)
O6 B2 C47 C48 41.6(4)
O2 B2 C47 C48 161.1(3)
B2 C47 C48 C49 -176.1(3)
C47 C48 C49 C50 66.8(4)
C1S C2S C3S C4S 179.6(3)
C2S C3S C4S C5S 177.9(3)
C3S C4S C5S C6S -178.7(3)
C4S C5S C6S C7S -179.0(3)
